data_2235483
loop_
_publ_author_name
'Manikandan, N.'
'Murugavel, S.'
'Kannan, D.'
'Bakthadoss, M.'

_publ_section_title
;
 2-Formyl-6-methoxyphenyl cinnamate
;
_journal_coeditor_code HB6858
_journal_issue 7
_journal_name_full 'Acta Crystallographica Section E'
_journal_page_first o2167
_journal_paper_doi 10.1107/S160053681202747X
_journal_volume 68
_journal_year 2012
_chemical_formula_iupac 'C17 H14 O4'
_chemical_formula_moiety 'C17 H14 O4'
_chemical_formula_sum 'C17 H14 O4'
_chemical_formula_weight 282.28
_chemical_name_systematic
;
2-Formyl-6-methoxyphenyl cinnamate
;
_space_group_IT_number 61
_symmetry_cell_setting orthorhombic
_symmetry_space_group_name_Hall '-P 2ac 2ab'
_symmetry_space_group_name_H-M 'P b c a'
_atom_sites_solution_hydrogens geom
_atom_sites_solution_primary direct
_atom_sites_solution_secondary difmap
_cell_angle_alpha 90.00
_cell_angle_beta 90.00
_cell_angle_gamma 90.00
_cell_formula_units_Z 8
_cell_length_a 10.7908(7)
_cell_length_b 10.4672(5)
_cell_length_c 25.8714(17)
_cell_measurement_reflns_used 2879
_cell_measurement_temperature 293(2)
_cell_measurement_theta_max 0.986
_cell_measurement_theta_min 0.979
_cell_volume 2922.2(3)
_computing_cell_refinement 'APEX2 and SAINT (Bruker, 2004)'
_computing_data_collection 'APEX2 (Bruker, 2004)'
_computing_data_reduction 'SAINT and XPREP (Bruker, 2004)'
_computing_molecular_graphics 'ORTEP-3 (Farrugia (1997)'
_computing_publication_material 'SHELXL97 (Sheldrick, 2008) and PLATON (Spek, 2009)'
_computing_structure_refinement 'SHELXL97 (Sheldrick, 2008)'
_computing_structure_solution 'SHELXS97 (Sheldrick, 2008)'
_diffrn_ambient_temperature 293(2)
_diffrn_detector_area_resol_mean 10.0
_diffrn_measured_fraction_theta_full 0.933
_diffrn_measured_fraction_theta_max 0.925
_diffrn_measurement_device_type 'Bruker APEXII CCD'
_diffrn_measurement_method '\w scans'
_diffrn_radiation_monochromator graphite
_diffrn_radiation_source 'fine-focus sealed tube'
_diffrn_radiation_type MoK\a
_diffrn_radiation_wavelength 0.71073
_diffrn_reflns_av_R_equivalents 0.0258
_diffrn_reflns_av_sigmaI/netI 0.0210
_diffrn_reflns_limit_h_max 13
_diffrn_reflns_limit_h_min -13
_diffrn_reflns_limit_k_max 11
_diffrn_reflns_limit_k_min -9
_diffrn_reflns_limit_l_max 31
_diffrn_reflns_limit_l_min -31
_diffrn_reflns_number 14344
_diffrn_reflns_theta_full 25.00
_diffrn_reflns_theta_max 26.03
_diffrn_reflns_theta_min 2.46
_exptl_absorpt_coefficient_mu 0.092
_exptl_absorpt_correction_T_max 0.941
_exptl_absorpt_correction_T_min 0.910
_exptl_absorpt_correction_type multi-scan
_exptl_absorpt_process_details '(SADABS; Sheldrick, 1996)'
_exptl_crystal_colour Colourless
_exptl_crystal_density_diffrn 1.283
_exptl_crystal_density_method 'not measured'
_exptl_crystal_description Block
_exptl_crystal_F_000 1184
_exptl_crystal_size_max 0.23
_exptl_crystal_size_mid 0.21
_exptl_crystal_size_min 0.15
_refine_diff_density_max 0.150
_refine_diff_density_min -0.117
_refine_ls_extinction_coef 0.0020(5)
_refine_ls_extinction_expression Fc^*^=kFc[1+0.001xFc^2^\l^3^/sin(2\q)]^-1/4^
_refine_ls_extinction_method 'SHELXL97 (Sheldrick, 2008)'
_refine_ls_goodness_of_fit_ref 1.006
_refine_ls_hydrogen_treatment constr
_refine_ls_matrix_type full
_refine_ls_number_parameters 192
_refine_ls_number_reflns 2665
_refine_ls_number_restraints 0
_refine_ls_restrained_S_all 1.006
_refine_ls_R_factor_all 0.0592
_refine_ls_R_factor_gt 0.0368
_refine_ls_shift/su_max 0.001
_refine_ls_shift/su_mean 0.000
_refine_ls_structure_factor_coef Fsqd
_refine_ls_weighting_details 'calc w=1/[\s^2^(Fo^2^)+(0.0446P)^2^+0.7231P] where P=(Fo^2^+2Fc^2^)/3'
_refine_ls_weighting_scheme calc
_refine_ls_wR_factor_gt 0.0922
_refine_ls_wR_factor_ref 0.1060
_reflns_number_gt 1909
_reflns_number_total 2665
_reflns_threshold_expression I>2\s(I)
_cod_data_source_file hb6858.cif
_cod_data_source_block I
_cod_database_code 2235483
_cod_database_fobs_code 2235483

loop_
_symmetry_equiv_pos_as_xyz
'x, y, z'
'-x+1/2, -y, z+1/2'
'-x, y+1/2, -z+1/2'
'x+1/2, -y+1/2, -z'
'-x, -y, -z'
'x-1/2, y, -z-1/2'
'x, -y-1/2, z-1/2'
'-x-1/2, y-1/2, z'

loop_
_atom_site_type_symbol
_atom_site_label
_atom_site_fract_x
_atom_site_fract_y
_atom_site_fract_z
_atom_site_U_iso_or_equiv
_atom_site_adp_type
_atom_site_calc_flag
_atom_site_refinement_flags
_atom_site_occupancy
_atom_site_symmetry_multiplicity
C C1 0.62871(15) -0.06915(15) 0.54858(6) 0.0487(4) Uani d . 1 1
C C2 0.54050(16) -0.15242(16) 0.56771(7) 0.0552(4) Uani d . 1 1
C C3 0.48566(18) -0.23727(18) 0.53357(8) 0.0686(5) Uani d . 1 1
H H3 0.4252 -0.2935 0.5453 0.082 Uiso calc R 1 1
C C4 0.5205(2) -0.2388(2) 0.48191(8) 0.0732(6) Uani d . 1 1
H H4 0.4827 -0.2959 0.4593 0.088 Uiso calc R 1 1
C C5 0.60927(19) -0.15776(18) 0.46393(7) 0.0649(5) Uani d . 1 1
H H5 0.6326 -0.1603 0.4293 0.078 Uiso calc R 1 1
C C6 0.66465(16) -0.07149(16) 0.49726(7) 0.0532(4) Uani d . 1 1
C C7 0.7586(2) 0.0175(2) 0.47767(8) 0.0702(5) Uani d . 1 1
H H7 0.7865 0.0813 0.4998 0.084 Uiso calc R 1 1
C C8 0.76334(15) -0.01222(16) 0.61648(6) 0.0459(4) Uani d . 1 1
C C9 0.78497(15) 0.08922(16) 0.65399(6) 0.0491(4) Uani d . 1 1
H H9 0.7521 0.1700 0.6480 0.059 Uiso calc R 1 1
C C10 0.85036(15) 0.06857(17) 0.69633(6) 0.0509(4) Uani d . 1 1
H H10 0.8863 -0.0119 0.6993 0.061 Uiso calc R 1 1
C C11 0.87318(14) 0.15626(16) 0.73902(6) 0.0484(4) Uani d . 1 1
C C12 0.82650(17) 0.28000(17) 0.73974(6) 0.0595(5) Uani d . 1 1
H H12 0.7812 0.3101 0.7117 0.071 Uiso calc R 1 1
C C13 0.84677(18) 0.35820(19) 0.78160(7) 0.0663(5) Uani d . 1 1
H H13 0.8149 0.4407 0.7816 0.080 Uiso calc R 1 1
C C14 0.91335(17) 0.3161(2) 0.82338(7) 0.0667(5) Uani d . 1 1
H H14 0.9258 0.3694 0.8517 0.080 Uiso calc R 1 1
C C15 0.96137(18) 0.1953(2) 0.82313(7) 0.0703(6) Uani d . 1 1
H H15 1.0074 0.1665 0.8512 0.084 Uiso calc R 1 1
C C16 0.94166(17) 0.11608(19) 0.78136(6) 0.0619(5) Uani d . 1 1
H H16 0.9749 0.0341 0.7816 0.074 Uiso calc R 1 1
C C17 0.41618(19) -0.2177(2) 0.63873(9) 0.0923(7) Uani d . 1 1
H H17A 0.3401 -0.1947 0.6219 0.138 Uiso calc R 1 1
H H17B 0.4085 -0.2032 0.6752 0.138 Uiso calc R 1 1
H H17C 0.4336 -0.3063 0.6325 0.138 Uiso calc R 1 1
O O1 0.80202(17) 0.01350(16) 0.43495(6) 0.0987(5) Uani d . 1 1
O O2 0.67581(11) 0.02494(10) 0.58150(4) 0.0542(3) Uani d . 1 1
O O3 0.81108(12) -0.11529(12) 0.61497(5) 0.0630(4) Uani d . 1 1
O O4 0.51428(13) -0.14196(13) 0.61881(5) 0.0731(4) Uani d . 1 1

loop_
_atom_site_aniso_label
_atom_site_aniso_U_11
_atom_site_aniso_U_22
_atom_site_aniso_U_33
_atom_site_aniso_U_12
_atom_site_aniso_U_13
_atom_site_aniso_U_23
C1 0.0519(10) 0.0386(10) 0.0557(9) 0.0070(7) -0.0156(8) -0.0053(7)
C2 0.0530(10) 0.0508(11) 0.0617(10) 0.0072(8) -0.0079(8) -0.0057(8)
C3 0.0582(11) 0.0561(12) 0.0914(15) -0.0041(9) -0.0122(10) -0.0078(10)
C4 0.0754(13) 0.0635(14) 0.0806(14) 0.0058(11) -0.0266(11) -0.0246(11)
C5 0.0766(13) 0.0622(13) 0.0560(10) 0.0125(11) -0.0150(10) -0.0123(9)
C6 0.0599(11) 0.0471(11) 0.0527(9) 0.0099(8) -0.0109(8) -0.0010(8)
C7 0.0815(14) 0.0650(14) 0.0641(11) 0.0035(11) -0.0039(11) 0.0060(10)
C8 0.0482(9) 0.0427(11) 0.0468(8) -0.0014(8) -0.0038(7) 0.0034(7)
C9 0.0550(10) 0.0404(10) 0.0520(9) -0.0011(8) -0.0064(8) -0.0009(7)
C10 0.0528(10) 0.0467(11) 0.0531(9) 0.0010(8) -0.0034(8) 0.0018(7)
C11 0.0483(9) 0.0520(11) 0.0449(8) -0.0040(8) -0.0014(7) 0.0005(7)
C12 0.0710(12) 0.0564(12) 0.0510(10) -0.0017(9) -0.0106(9) -0.0022(8)
C13 0.0793(13) 0.0588(12) 0.0607(11) -0.0032(10) -0.0011(10) -0.0107(9)
C14 0.0587(11) 0.0911(16) 0.0502(10) -0.0126(11) 0.0015(9) -0.0172(10)
C15 0.0601(11) 0.1040(17) 0.0469(9) 0.0032(11) -0.0090(8) -0.0033(10)
C16 0.0625(11) 0.0700(13) 0.0532(10) 0.0090(9) -0.0073(9) 0.0018(9)
C17 0.0650(13) 0.118(2) 0.0936(16) -0.0043(13) 0.0096(12) 0.0217(14)
O1 0.1247(14) 0.0973(12) 0.0741(10) -0.0031(10) 0.0230(9) 0.0072(8)
O2 0.0664(7) 0.0407(7) 0.0556(6) 0.0052(5) -0.0191(6) -0.0055(5)
O3 0.0680(8) 0.0495(8) 0.0717(8) 0.0140(6) -0.0187(6) -0.0094(6)
O4 0.0713(9) 0.0803(10) 0.0678(8) -0.0064(7) 0.0058(7) -0.0038(7)

loop_
_atom_type_symbol
_atom_type_description
_atom_type_scat_dispersion_real
_atom_type_scat_dispersion_imag
_atom_type_scat_source
C C 0.0033 0.0016 'International Tables Vol C Tables 4.2.6.8 and 6.1.1.4'
H H 0.0000 0.0000 'International Tables Vol C Tables 4.2.6.8 and 6.1.1.4'
O O 0.0106 0.0060 'International Tables Vol C Tables 4.2.6.8 and 6.1.1.4'

loop_
_geom_angle_atom_site_label_1
_geom_angle_atom_site_label_2
_geom_angle_atom_site_label_3
_geom_angle
C2 C1 C6 121.71(15)
C2 C1 O2 118.45(15)
C6 C1 O2 119.70(15)
O4 C2 C1 116.23(15)
O4 C2 C3 125.74(18)
C1 C2 C3 118.03(17)
C2 C3 C4 120.37(19)
C2 C3 H3 119.8
C4 C3 H3 119.8
C5 C4 C3 120.80(18)
C5 C4 H4 119.6
C3 C4 H4 119.6
C4 C5 C6 119.83(18)
C4 C5 H5 120.1
C6 C5 H5 120.1
C1 C6 C5 119.24(18)
C1 C6 C7 120.93(16)
C5 C6 C7 119.82(17)
O1 C7 C6 124.4(2)
O1 C7 H7 117.8
C6 C7 H7 117.8
O3 C8 O2 122.24(14)
O3 C8 C9 127.58(15)
O2 C8 C9 110.17(14)
C10 C9 C8 121.24(16)
C10 C9 H9 119.4
C8 C9 H9 119.4
C9 C10 C11 128.01(16)
C9 C10 H10 116.0
C11 C10 H10 116.0
C16 C11 C12 117.72(15)
C16 C11 C10 119.85(16)
C12 C11 C10 122.41(15)
C13 C12 C11 120.51(17)
C13 C12 H12 119.7
C11 C12 H12 119.7
C14 C13 C12 120.87(19)
C14 C13 H13 119.6
C12 C13 H13 119.6
C15 C14 C13 119.51(18)
C15 C14 H14 120.2
C13 C14 H14 120.2
C14 C15 C16 120.12(18)
C14 C15 H15 119.9
C16 C15 H15 119.9
C15 C16 C11 121.26(18)
C15 C16 H16 119.4
C11 C16 H16 119.4
O4 C17 H17A 109.5
O4 C17 H17B 109.5
H17A C17 H17B 109.5
O4 C17 H17C 109.5
H17A C17 H17C 109.5
H17B C17 H17C 109.5
C8 O2 C1 117.06(12)
C2 O4 C17 117.68(16)

loop_
_geom_bond_atom_site_label_1
_geom_bond_atom_site_label_2
_geom_bond_distance
C1 C2 1.382(2)
C1 C6 1.383(2)
C1 O2 1.3978(19)
C2 O4 1.356(2)
C2 C3 1.385(2)
C3 C4 1.389(3)
C3 H3 0.9300
C4 C5 1.361(3)
C4 H4 0.9300
C5 C6 1.384(2)
C5 H5 0.9300
C6 C7 1.468(3)
C7 O1 1.201(2)
C7 H7 0.9300
C8 O3 1.1961(19)
C8 O2 1.3646(18)
C8 C9 1.457(2)
C9 C10 1.321(2)
C9 H9 0.9300
C10 C11 1.457(2)
C10 H10 0.9300
C11 C16 1.387(2)
C11 C12 1.390(2)
C12 C13 1.375(2)
C12 H12 0.9300
C13 C14 1.371(3)
C13 H13 0.9300
C14 C15 1.366(3)
C14 H14 0.9300
C15 C16 1.379(3)
C15 H15 0.9300
C16 H16 0.9300
C17 O4 1.419(2)
C17 H17A 0.9600
C17 H17B 0.9600
C17 H17C 0.9600

loop_
_geom_hbond_atom_site_label_D
_geom_hbond_atom_site_label_H
_geom_hbond_atom_site_label_A
_geom_hbond_site_symmetry_A
_geom_hbond_distance_DH
_geom_hbond_distance_HA
_geom_hbond_distance_DA
_geom_hbond_angle_DHA
C9 H9 O3 8_765 0.93 2.50 3.415(2) 168

loop_
_geom_torsion_atom_site_label_1
_geom_torsion_atom_site_label_2
_geom_torsion_atom_site_label_3
_geom_torsion_atom_site_label_4
_geom_torsion
C6 C1 C2 O4 179.15(15)
O2 C1 C2 O4 -5.3(2)
C6 C1 C2 C3 -1.7(2)
O2 C1 C2 C3 173.89(14)
O4 C2 C3 C4 179.98(17)
C1 C2 C3 C4 0.9(3)
C2 C3 C4 C5 0.3(3)
C3 C4 C5 C6 -0.8(3)
C2 C1 C6 C5 1.2(2)
O2 C1 C6 C5 -174.30(14)
C2 C1 C6 C7 -179.88(16)
O2 C1 C6 C7 4.6(2)
C4 C5 C6 C1 0.0(3)
C4 C5 C6 C7 -178.85(17)
C1 C6 C7 O1 173.14(19)
C5 C6 C7 O1 -8.0(3)
O3 C8 C9 C10 -10.2(3)
O2 C8 C9 C10 168.89(15)
C8 C9 C10 C11 -175.41(15)
C9 C10 C11 C16 178.04(17)
C9 C10 C11 C12 -0.6(3)
C16 C11 C12 C13 -0.9(3)
C10 C11 C12 C13 177.80(17)
C11 C12 C13 C14 0.1(3)
C12 C13 C14 C15 0.8(3)
C13 C14 C15 C16 -0.7(3)
C14 C15 C16 C11 -0.1(3)
C12 C11 C16 C15 0.9(3)
C10 C11 C16 C15 -177.80(17)
O3 C8 O2 C1 10.1(2)
C9 C8 O2 C1 -169.00(14)
C2 C1 O2 C8 78.41(18)
C6 C1 O2 C8 -105.90(17)
C1 C2 O4 C17 174.31(16)
C3 C2 O4 C17 -4.8(3)

loop_
_cod_related_entry_id
_cod_related_entry_database
_cod_related_entry_code
1 ChemSpider 4855127
